data_7244862
loop_
_publ_author_name
'Qian, yin'
'Wang, Yi-Ming'
'Xu, Lei'
'Yao, Wanwan'
'Shao, Dong-Sheng'
'Ren, XiaoMing'

_publ_section_title
;
 Formation of Organic Ion Cocrystals, Phase Transition and Ion Conduction
;
_journal_name_full CrystEngComm
_journal_paper_doi 10.1039/D2CE00156J
_journal_year 2022
_chemical_formula_sum 'C32 H56 N6 Ni S4'
_chemical_formula_weight 711.77
_space_group_crystal_system monoclinic
_space_group_IT_number 14
_space_group_name_Hall '-P 2yn'
_space_group_name_H-M_alt 'P 1 21/n 1'
_atom_sites_solution_hydrogens geom
_audit_creation_method SHELXL-2016/6
_audit_update_record
;
2021-04-12 deposited with the CCDC.	2022-04-26 downloaded from the CCDC.
;
_cell_angle_alpha 90
_cell_angle_beta 105.9696(12)
_cell_angle_gamma 90
_cell_formula_units_Z 2
_cell_length_a 10.2851(5)
_cell_length_b 12.7962(7)
_cell_length_c 15.8552(8)
_cell_measurement_reflns_used 37737
_cell_measurement_temperature 296(2)
_cell_measurement_theta_max 0.7456
_cell_measurement_theta_min 0.6711
_cell_volume 2006.18(18)
_computing_structure_refinement 'SHELXL-2016/6 (Sheldrick, 2016)'
_diffrn_ambient_temperature 296(2)
_diffrn_measured_fraction_theta_full 0.998
_diffrn_measured_fraction_theta_max 0.998
_diffrn_radiation_type MoK\a
_diffrn_radiation_wavelength 0.71073
_diffrn_reflns_av_R_equivalents 0.0638
_diffrn_reflns_av_unetI/netI 0.0389
_diffrn_reflns_Laue_measured_fraction_full 0.998
_diffrn_reflns_Laue_measured_fraction_max 0.998
_diffrn_reflns_limit_h_max 12
_diffrn_reflns_limit_h_min -12
_diffrn_reflns_limit_k_max 15
_diffrn_reflns_limit_k_min -15
_diffrn_reflns_limit_l_max 17
_diffrn_reflns_limit_l_min -19
_diffrn_reflns_number 33058
_diffrn_reflns_point_group_measured_fraction_full 0.998
_diffrn_reflns_point_group_measured_fraction_max 0.998
_diffrn_reflns_theta_full 25.242
_diffrn_reflns_theta_max 26.000
_diffrn_reflns_theta_min 3.111
_exptl_absorpt_coefficient_mu 0.720
_exptl_crystal_colour red
_exptl_crystal_density_diffrn 1.178
_exptl_crystal_description block
_exptl_crystal_F_000 764
_exptl_crystal_size_max 0.15
_exptl_crystal_size_mid 0.08
_exptl_crystal_size_min 0.03
_refine_diff_density_max 0.260
_refine_diff_density_min -0.199
_refine_diff_density_rms 0.045
_refine_ls_extinction_method none
_refine_ls_goodness_of_fit_ref 1.025
_refine_ls_hydrogen_treatment constr
_refine_ls_matrix_type full
_refine_ls_number_parameters 200
_refine_ls_number_reflns 3933
_refine_ls_number_restraints 0
_refine_ls_restrained_S_all 1.025
_refine_ls_R_factor_all 0.0756
_refine_ls_R_factor_gt 0.0426
_refine_ls_shift/su_max 0.000
_refine_ls_shift/su_mean 0.000
_refine_ls_structure_factor_coef Fsqd
_refine_ls_weighting_details 'w=1/[\s^2^(Fo^2^)+(0.0384P)^2^+0.6813P] where P=(Fo^2^+2Fc^2^)/3'
_refine_ls_weighting_scheme calc
_refine_ls_wR_factor_gt 0.0858
_refine_ls_wR_factor_ref 0.0945
_reflns_Friedel_coverage 0.000
_reflns_number_gt 2809
_reflns_number_total 3933
_reflns_threshold_expression 'I > 2\s(I)'
_cod_data_source_file d2ce00156j2.cif
_cod_data_source_block 1_CCDC2
_cod_original_sg_symbol_H-M 'P 21/n'
_cod_database_code 7244862
_shelx_shelxl_version_number 2016/6
_shelx_space_group_comment
;
The symmetry employed for this shelxl refinement is uniquely defined
by the following loop, which should always be used as a source of
symmetry information in preference to the above space-group names.
They are only intended as comments.
;

loop_
_space_group_symop_operation_xyz
'x, y, z'
'-x+1/2, y+1/2, -z+1/2'
'-x, -y, -z'
'x-1/2, -y-1/2, z-1/2'

loop_
_atom_site_label
_atom_site_type_symbol
_atom_site_fract_x
_atom_site_fract_y
_atom_site_fract_z
_atom_site_U_iso_or_equiv
_atom_site_adp_type
_atom_site_occupancy
_atom_site_site_symmetry_order
_atom_site_calc_flag
_atom_site_refinement_flags_posn
_atom_site_refinement_flags_adp
_atom_site_refinement_flags_occupancy
_atom_site_disorder_assembly
_atom_site_disorder_group
Ni1 Ni 0.500000 0.500000 0.000000 0.04173(14) Uani 1 2 d S . P . .
S1 S 0.34535(7) 0.56961(5) 0.05140(5) 0.0591(2) Uani 1 1 d . . . . .
S2 S 0.63082(7) 0.63606(5) 0.03574(4) 0.05071(19) Uani 1 1 d . . . . .
N1 N 0.2722(3) 0.8103(2) 0.1587(2) 0.1047(11) Uani 1 1 d . . . . .
N2 N 0.6263(3) 0.9054(2) 0.1213(2) 0.0825(8) Uani 1 1 d . . . . .
N3 N 0.5088(2) 0.82496(16) 0.78657(12) 0.0463(5) Uani 1 1 d . . . . .
C1 C 0.3350(3) 0.7582(2) 0.1267(2) 0.0662(8) Uani 1 1 d . . . . .
C2 C 0.4126(3) 0.6905(2) 0.08744(16) 0.0491(6) Uani 1 1 d . . . . .
C3 C 0.5340(3) 0.72059(19) 0.07907(15) 0.0462(6) Uani 1 1 d . . . . .
C4 C 0.5859(3) 0.8232(2) 0.10396(18) 0.0551(7) Uani 1 1 d . . . . .
C5 C 0.1935(3) 0.8025(3) 0.8745(2) 0.0876(11) Uani 1 1 d . . . . .
H5A H 0.222615 0.740527 0.908493 0.131 Uiso 1 1 calc R U . . .
H5B H 0.098152 0.798182 0.846458 0.131 Uiso 1 1 calc R U . . .
H5C H 0.211592 0.862536 0.912237 0.131 Uiso 1 1 calc R U . . .
C6 C 0.2689(3) 0.8125(3) 0.8057(2) 0.0782(9) Uani 1 1 d . . . . .
H6A H 0.251642 0.751430 0.767989 0.094 Uiso 1 1 calc R U . . .
H6B H 0.236655 0.873484 0.769616 0.094 Uiso 1 1 calc R U . . .
C7 C 0.4175(3) 0.8226(2) 0.84758(18) 0.0584(7) Uani 1 1 d . . . . .
H7A H 0.445666 0.764622 0.887910 0.070 Uiso 1 1 calc R U . . .
H7B H 0.432798 0.886229 0.882139 0.070 Uiso 1 1 calc R U . . .
C8 C 0.4918(3) 0.5376(2) 0.7100(2) 0.0816(10) Uani 1 1 d . . . . .
H8A H 0.405600 0.538426 0.666685 0.122 Uiso 1 1 calc R U . . .
H8B H 0.502655 0.472680 0.741425 0.122 Uiso 1 1 calc R U . . .
H8C H 0.562506 0.544979 0.681552 0.122 Uiso 1 1 calc R U . . .
C9 C 0.4988(4) 0.6263(2) 0.7727(2) 0.0804(10) Uani 1 1 d . . . . .
H9A H 0.584664 0.623840 0.817538 0.096 Uiso 1 1 calc R U . . .
H9B H 0.427288 0.618612 0.801364 0.096 Uiso 1 1 calc R U . . .
C10 C 0.4846(3) 0.7299(2) 0.72704(17) 0.0578(7) Uani 1 1 d . . . . .
H10A H 0.394174 0.734632 0.687538 0.069 Uiso 1 1 calc R U . . .
H10B H 0.547793 0.732205 0.691542 0.069 Uiso 1 1 calc R U . . .
C11 C 0.5343(4) 1.0478(3) 0.6257(2) 0.0859(10) Uani 1 1 d . . . . .
H11A H 0.441809 1.048753 0.590762 0.129 Uiso 1 1 calc R U . . .
H11B H 0.592747 1.059361 0.588686 0.129 Uiso 1 1 calc R U . . .
H11C H 0.548217 1.101836 0.669224 0.129 Uiso 1 1 calc R U . . .
C12 C 0.5660(3) 0.9426(3) 0.6704(2) 0.0787(9) Uani 1 1 d . . . . .
H12A H 0.551058 0.887955 0.626400 0.094 Uiso 1 1 calc R U . . .
H12B H 0.660398 0.940637 0.703760 0.094 Uiso 1 1 calc R U . . .
C13 C 0.4791(3) 0.9231(2) 0.73038(18) 0.0615(7) Uani 1 1 d . . . . .
H13A H 0.385767 0.919833 0.695083 0.074 Uiso 1 1 calc R U . . .
H13B H 0.487114 0.982755 0.769169 0.074 Uiso 1 1 calc R U . . .
C14 C 0.8457(4) 0.8970(3) 0.9558(2) 0.1051(14) Uani 1 1 d . . . . .
H14A H 0.842794 0.844019 0.998078 0.158 Uiso 1 1 calc R U . . .
H14B H 0.881462 0.960386 0.985628 0.158 Uiso 1 1 calc R U . . .
H14C H 0.902619 0.874098 0.920467 0.158 Uiso 1 1 calc R U . . .
C15 C 0.7048(3) 0.9166(3) 0.8978(2) 0.0847(10) Uani 1 1 d . . . . .
H15A H 0.644680 0.931742 0.933858 0.102 Uiso 1 1 calc R U . . .
H15B H 0.705433 0.976668 0.860636 0.102 Uiso 1 1 calc R U . . .
C16 C 0.6547(3) 0.8231(2) 0.84228(18) 0.0596(7) Uani 1 1 d . . . . .
H16A H 0.666522 0.762574 0.880438 0.071 Uiso 1 1 calc R U . . .
H16B H 0.712020 0.813139 0.803504 0.071 Uiso 1 1 calc R U . . .

loop_
_atom_site_aniso_label
_atom_site_aniso_U_11
_atom_site_aniso_U_22
_atom_site_aniso_U_33
_atom_site_aniso_U_23
_atom_site_aniso_U_13
_atom_site_aniso_U_12
Ni1 0.0484(3) 0.0332(2) 0.0452(2) -0.0008(2) 0.01565(19) 0.0024(2)
S1 0.0593(4) 0.0403(4) 0.0878(5) -0.0094(4) 0.0372(4) -0.0029(3)
S2 0.0494(4) 0.0421(4) 0.0636(4) -0.0097(3) 0.0205(3) -0.0014(3)
N1 0.116(2) 0.0668(19) 0.165(3) -0.030(2) 0.095(2) -0.0063(18)
N2 0.0858(19) 0.0516(17) 0.118(2) -0.0286(16) 0.0407(17) -0.0123(14)
N3 0.0534(13) 0.0409(12) 0.0443(11) -0.0038(9) 0.0130(10) 0.0049(10)
C1 0.075(2) 0.0485(17) 0.089(2) -0.0106(16) 0.0452(18) -0.0079(15)
C2 0.0580(17) 0.0404(15) 0.0523(15) -0.0006(12) 0.0209(12) 0.0070(12)
C3 0.0583(16) 0.0384(14) 0.0406(13) -0.0032(11) 0.0116(11) 0.0038(12)
C4 0.0553(17) 0.0468(17) 0.0665(17) -0.0104(14) 0.0224(13) 0.0001(13)
C5 0.076(2) 0.087(3) 0.109(3) 0.033(2) 0.043(2) 0.016(2)
C6 0.067(2) 0.089(3) 0.081(2) 0.0005(19) 0.0228(17) 0.0103(18)
C7 0.0688(19) 0.0502(17) 0.0605(16) -0.0085(13) 0.0249(14) 0.0061(14)
C8 0.096(3) 0.0502(18) 0.096(2) -0.0208(17) 0.022(2) -0.0022(17)
C9 0.114(3) 0.0462(18) 0.078(2) -0.0066(16) 0.022(2) 0.0035(18)
C10 0.0704(19) 0.0466(16) 0.0569(16) -0.0112(13) 0.0183(14) 0.0054(14)
C11 0.111(3) 0.070(2) 0.082(2) 0.0209(19) 0.037(2) 0.012(2)
C12 0.097(2) 0.068(2) 0.081(2) 0.0136(18) 0.0404(19) 0.0159(19)
C13 0.076(2) 0.0475(17) 0.0601(17) 0.0034(13) 0.0179(15) 0.0108(15)
C14 0.080(3) 0.143(4) 0.083(2) -0.011(2) 0.007(2) -0.049(2)
C15 0.086(2) 0.085(3) 0.082(2) -0.0195(19) 0.0195(19) -0.028(2)
C16 0.0560(17) 0.0598(18) 0.0592(16) 0.0038(14) 0.0096(13) -0.0026(14)

loop_
_atom_type_symbol
_atom_type_description
_atom_type_scat_dispersion_real
_atom_type_scat_dispersion_imag
_atom_type_scat_source
C C 0.0033 0.0016 'International Tables Vol C Tables 4.2.6.8 and 6.1.1.4'
H H 0.0000 0.0000 'International Tables Vol C Tables 4.2.6.8 and 6.1.1.4'
N N 0.0061 0.0033 'International Tables Vol C Tables 4.2.6.8 and 6.1.1.4'
S S 0.1246 0.1234 'International Tables Vol C Tables 4.2.6.8 and 6.1.1.4'
Ni Ni 0.3393 1.1124 'International Tables Vol C Tables 4.2.6.8 and 6.1.1.4'

loop_
_geom_angle_atom_site_label_1
_geom_angle_atom_site_label_2
_geom_angle_atom_site_label_3
_geom_angle
_geom_angle_site_symmetry_1
_geom_angle_site_symmetry_3
_geom_angle_publ_flag
S1 Ni1 S1 180.0 3_665 . ?
S1 Ni1 S2 92.20(2) 3_665 3_665 ?
S1 Ni1 S2 87.80(2) . 3_665 ?
S1 Ni1 S2 87.80(2) 3_665 . ?
S1 Ni1 S2 92.20(2) . . ?
S2 Ni1 S2 180.0 3_665 . ?
C2 S1 Ni1 102.93(9) . . ?
C3 S2 Ni1 102.75(9) . . ?
C10 N3 C16 108.4(2) . . ?
C10 N3 C13 108.96(19) . . ?
C16 N3 C13 111.1(2) . . ?
C10 N3 C7 110.8(2) . . ?
C16 N3 C7 108.29(19) . . ?
C13 N3 C7 109.2(2) . . ?
N1 C1 C2 178.5(3) . . ?
C3 C2 C1 120.8(2) . . ?
C3 C2 S1 121.43(19) . . ?
C1 C2 S1 117.7(2) . . ?
C2 C3 C4 121.3(2) . . ?
C2 C3 S2 120.6(2) . . ?
C4 C3 S2 118.1(2) . . ?
N2 C4 C3 178.1(3) . . ?
C7 C6 C5 110.6(3) . . ?
C6 C7 N3 116.9(2) . . ?
C8 C9 C10 111.6(3) . . ?
C9 C10 N3 115.5(2) . . ?
C13 C12 C11 111.0(3) . . ?
C12 C13 N3 116.9(2) . . ?
C16 C15 C14 110.1(3) . . ?
C15 C16 N3 117.2(2) . . ?

loop_
_geom_bond_atom_site_label_1
_geom_bond_atom_site_label_2
_geom_bond_distance
_geom_bond_site_symmetry_2
_geom_bond_publ_flag
Ni1 S1 2.1682(7) 3_665 ?
Ni1 S1 2.1682(7) . ?
Ni1 S2 2.1779(7) 3_665 ?
Ni1 S2 2.1779(7) . ?
S1 C2 1.726(3) . ?
S2 C3 1.735(3) . ?
N1 C1 1.139(3) . ?
N2 C4 1.137(3) . ?
N3 C10 1.518(3) . ?
N3 C16 1.518(3) . ?
N3 C13 1.521(3) . ?
N3 C7 1.522(3) . ?
C1 C2 1.432(4) . ?
C2 C3 1.348(3) . ?
C3 C4 1.431(4) . ?
C5 C6 1.508(4) . ?
C6 C7 1.496(4) . ?
C8 C9 1.497(4) . ?
C9 C10 1.499(4) . ?
C11 C12 1.514(4) . ?
C12 C13 1.494(4) . ?
C14 C15 1.508(4) . ?
C15 C16 1.490(4) . ?
